data_4080463
loop_
_publ_author_name
'Tan, Kel Vin'
'Dutton, Jason L.'
'Skelton, Brian W.'
'Wilson, David J. D.'
'Barnard, Peter J.'

_publ_section_title
;
 Nickel(II) and Palladium(II) Complexes with Chelating N-Heterocyclic
 Carbene Amidate Ligands: Interplay between Normal and Abnormal
 Coordination Modes
;
_journal_issue 6
_journal_name_full Organometallics
_journal_page_first 1913
_journal_paper_doi 10.1021/om4000133
_journal_volume 32
_journal_year 2013
_chemical_formula_moiety 'C34 H28 N6 O2 Pd, C H2 Cl2, H2 O'
_chemical_formula_sum 'C35 H32 Cl2 N6 O3 Pd'
_chemical_formula_weight 761.97
_chemical_name_systematic
;
 ? 
;
_space_group_crystal_system triclinic
_space_group_IT_number 2
_space_group_name_Hall '-P 1'
_space_group_name_H-M_alt 'P -1'
_symmetry_space_group_name_Hall '-P 1'
_symmetry_space_group_name_H-M 'P -1'
_atom_sites_solution_hydrogens geom
_atom_sites_solution_primary direct
_atom_sites_solution_secondary difmap
_audit_creation_date 2012-02-01
_audit_creation_method
;
  Olex2 1.1
  (compiled 2011.11.01 svn.r2039, GUI svn.r3906)
;
_cell_angle_alpha 68.14(3)
_cell_angle_beta 74.72(3)
_cell_angle_gamma 83.59(3)
_cell_formula_units_Z 2
_cell_length_a 11.605(2)
_cell_length_b 12.360(3)
_cell_length_c 13.096(3)
_cell_measurement_reflns_used 7270
_cell_measurement_temperature 173
_cell_measurement_theta_max 29.2616
_cell_measurement_theta_min 2.5155
_cell_volume 1681.6(8)
_computing_cell_refinement
;
CrysAlisPro, Agilent Technologies,
Version 1.171.35.19 (release 27-10-2011 CrysAlis171 .NET)
(compiled Oct 27 2011,15:02:11)
;
_computing_data_collection
;
CrysAlisPro, Agilent Technologies,
Version 1.171.35.19 (release 27-10-2011 CrysAlis171 .NET)
(compiled Oct 27 2011,15:02:11)
;
_computing_data_reduction
;
CrysAlisPro, Agilent Technologies,
Version 1.171.35.19 (release 27-10-2011 CrysAlis171 .NET)
(compiled Oct 27 2011,15:02:11)
;
_computing_molecular_graphics
;
O. V. Dolomanov, L. J. Bourhis, R. J. Gildea, J. A. K. Howard and H. Puschmann,
OLEX2: a complete structure solution, refinement and analysis program.
J. Appl. Cryst. (2009). 42, 339-341.
;
_computing_publication_material
;
O. V. Dolomanov, L. J. Bourhis, R. J. Gildea, J. A. K. Howard and H. Puschmann,
OLEX2: a complete structure solution, refinement and analysis program.
J. Appl. Cryst. (2009). 42, 339-341.
;
_computing_structure_refinement
;
SHELXL, G.M. Sheldrick, Acta Cryst.
2008). A64, 112-122
;
_computing_structure_solution
;
SHELXS, G.M. Sheldrick, Acta Cryst.
(2008). A64, 112-122
;
_diffrn_ambient_temperature 173
_diffrn_detector_area_resol_mean 10.3281
_diffrn_measured_fraction_theta_full 0.999
_diffrn_measured_fraction_theta_max 0.999
_diffrn_measurement_device_type 'Xcalibur, Atlas, Gemini'
_diffrn_measurement_method '\w scans'
_diffrn_radiation_monochromator graphite
_diffrn_radiation_type MoK\a
_diffrn_radiation_wavelength 0.71073
_diffrn_reflns_av_R_equivalents 0.0208
_diffrn_reflns_av_unetI/netI 0.0363
_diffrn_reflns_limit_h_max 10
_diffrn_reflns_limit_h_min -14
_diffrn_reflns_limit_k_max 15
_diffrn_reflns_limit_k_min -13
_diffrn_reflns_limit_l_max 15
_diffrn_reflns_limit_l_min -15
_diffrn_reflns_number 12361
_diffrn_reflns_theta_full 25.68
_diffrn_reflns_theta_max 25.68
_diffrn_reflns_theta_min 2.52
_diffrn_source 'Enhance (Mo) X-ray Source'
_exptl_absorpt_coefficient_mu 0.756
_exptl_absorpt_correction_T_max 1.00000
_exptl_absorpt_correction_T_min 0.98370
_exptl_absorpt_correction_type multi-scan
_exptl_absorpt_process_details
;
CrysAlisPro, Agilent Technologies,
Version 1.171.35.19 (release 27-10-2011 CrysAlis171 .NET)
(compiled Oct 27 2011,15:02:11)
Empirical absorption correction using spherical harmonics,
 implemented in SCALE3 ABSPACK scaling algorithm.
;
_exptl_crystal_colour 'clear colourless'
_exptl_crystal_colour_lustre clear
_exptl_crystal_colour_primary colourless
_exptl_crystal_density_diffrn 1.505
_exptl_crystal_density_method 'not measured'
_exptl_crystal_description block
_exptl_crystal_F_000 776
_exptl_crystal_size_max 0.12
_exptl_crystal_size_mid 0.08
_exptl_crystal_size_min 0.08
_refine_diff_density_max 2.517
_refine_diff_density_min -0.913
_refine_diff_density_rms 0.087
_refine_ls_extinction_method none
_refine_ls_goodness_of_fit_ref 1.051
_refine_ls_hydrogen_treatment constr
_refine_ls_matrix_type full
_refine_ls_number_parameters 437
_refine_ls_number_reflns 6372
_refine_ls_number_restraints 4
_refine_ls_restrained_S_all 1.056
_refine_ls_R_factor_all 0.0475
_refine_ls_R_factor_gt 0.0373
_refine_ls_shift/su_max 0.001
_refine_ls_shift/su_mean 0.000
_refine_ls_structure_factor_coef Fsqd
_refine_ls_weighting_details 'calc w=1/[\s^2^(Fo^2^)+(0.0418P)^2^+3.1185P] where P=(Fo^2^+2Fc^2^)/3'
_refine_ls_weighting_scheme calc
_refine_ls_wR_factor_gt 0.0929
_refine_ls_wR_factor_ref 0.1003
_reflns_number_gt 5230
_reflns_number_total 6372
_reflns_threshold_expression >2sigma(I)
_cod_data_source_file om4000133_si_002.cif
_cod_data_source_block trans-2
_cod_original_cell_volume 1681.6(6)
_cod_database_code 4080463

loop_
_space_group_symop_id
_space_group_symop_operation_xyz
1 'x, y, z'
2 '-x, -y, -z'

loop_
_atom_site_label
_atom_site_type_symbol
_atom_site_fract_x
_atom_site_fract_y
_atom_site_fract_z
_atom_site_U_iso_or_equiv
_atom_site_adp_type
_atom_site_occupancy
_atom_site_symmetry_multiplicity
_atom_site_calc_flag
_atom_site_refinement_flags
_atom_site_disorder_assembly
_atom_site_disorder_group
Pd1 Pd 0.5000 0.0000 0.5000 0.01601(10) Uani 1 2 d S . .
N1' N 0.2772(2) 0.0617(2) 0.4258(2) 0.0213(6) Uani 1 1 d . . .
N3' N 0.6052(2) -0.1108(2) 0.4293(2) 0.0199(6) Uani 1 1 d . . .
O1' O 0.7508(2) -0.2534(2) 0.4376(2) 0.0396(7) Uani 1 1 d . . .
N2' N 0.2913(2) -0.1234(2) 0.4769(2) 0.0222(6) Uani 1 1 d . . .
C12' C 0.3296(3) -0.2411(3) 0.5273(3) 0.0237(7) Uani 1 1 d . . .
C11' C 0.6141(3) 0.0009(3) 0.2305(3) 0.0294(8) Uani 1 1 d . . .
H11' H 0.6294 0.0689 0.2419 0.035 Uiso 1 1 calc R . .
C5' C 0.6849(3) -0.1847(3) 0.4762(3) 0.0228(7) Uani 1 1 d . . .
C13' C 0.3153(3) -0.3252(3) 0.4853(3) 0.0309(8) Uani 1 1 d . . .
H13' H 0.2814 -0.3050 0.4219 0.037 Uiso 1 1 calc R . .
C1' C 0.3495(3) -0.0281(3) 0.4645(3) 0.0201(7) Uani 1 1 d . . .
C6' C 0.5983(3) -0.1047(3) 0.3200(3) 0.0199(7) Uani 1 1 d . . .
C4' C 0.3035(3) 0.1805(3) 0.4111(3) 0.0232(7) Uani 1 1 d . . .
H4'A H 0.2387 0.2343 0.3850 0.028 Uiso 1 1 calc R . .
H4'B H 0.3790 0.2061 0.3527 0.028 Uiso 1 1 calc R . .
C3' C 0.1744(3) 0.0255(3) 0.4144(3) 0.0262(8) Uani 1 1 d . . .
H3' H 0.1101 0.0737 0.3894 0.031 Uiso 1 1 calc R . .
C2' C 0.1828(3) -0.0907(3) 0.4453(3) 0.0295(8) Uani 1 1 d . . .
H2' H 0.1263 -0.1410 0.4457 0.035 Uiso 1 1 calc R . .
C7' C 0.5743(3) -0.2027(3) 0.3019(3) 0.0271(8) Uani 1 1 d . . .
H7' H 0.5628 -0.2757 0.3628 0.033 Uiso 1 1 calc R . .
C17' C 0.3788(3) -0.2697(3) 0.6193(3) 0.0274(8) Uani 1 1 d . . .
H17' H 0.3869 -0.2116 0.6482 0.033 Uiso 1 1 calc R . .
C8' C 0.5670(4) -0.1946(4) 0.1950(3) 0.0378(9) Uani 1 1 d . . .
H8' H 0.5502 -0.2621 0.1834 0.045 Uiso 1 1 calc R . .
C14' C 0.3510(3) -0.4389(3) 0.5370(4) 0.0380(10) Uani 1 1 d . . .
H14' H 0.3409 -0.4976 0.5097 0.046 Uiso 1 1 calc R . .
C9' C 0.5841(4) -0.0902(4) 0.1064(3) 0.0363(9) Uani 1 1 d . . .
H9' H 0.5797 -0.0850 0.0333 0.044 Uiso 1 1 calc R . .
C16' C 0.4160(3) -0.3829(3) 0.6693(3) 0.0361(9) Uani 1 1 d . . .
H16' H 0.4516 -0.4028 0.7316 0.043 Uiso 1 1 calc R . .
C10' C 0.6077(4) 0.0075(3) 0.1242(3) 0.0356(9) Uani 1 1 d . . .
H10' H 0.6197 0.0801 0.0629 0.043 Uiso 1 1 calc R . .
C15' C 0.4013(4) -0.4671(3) 0.6284(4) 0.0411(10) Uani 1 1 d . . .
H15' H 0.4260 -0.5452 0.6634 0.049 Uiso 1 1 calc R . .
Pd2 Pd 0.0000 0.5000 0.0000 0.01663(10) Uani 1 2 d S . .
O1 O 0.0580(2) 0.3037(2) 0.3173(2) 0.0351(6) Uani 1 1 d . . .
N3 N 0.0821(2) 0.4065(2) 0.1262(2) 0.0205(6) Uani 1 1 d . . .
N2 N -0.0629(2) 0.7265(2) 0.0637(2) 0.0241(6) Uani 1 1 d . . .
N1 N -0.0947(2) 0.5618(3) 0.1994(2) 0.0235(6) Uani 1 1 d . . .
C6 C 0.2018(3) 0.3663(3) 0.0964(3) 0.0214(7) Uani 1 1 d . . .
C12 C -0.0250(3) 0.8149(3) -0.0456(3) 0.0256(7) Uani 1 1 d . . .
C7 C 0.2378(3) 0.2516(3) 0.1456(3) 0.0271(8) Uani 1 1 d . . .
H7 H 0.1811 0.1956 0.1994 0.033 Uiso 1 1 calc R . .
C5 C 0.0239(3) 0.3757(3) 0.2348(3) 0.0235(7) Uani 1 1 d . . .
C13 C -0.0872(4) 0.9203(3) -0.0723(4) 0.0353(9) Uani 1 1 d . . .
H13 H -0.1547 0.9335 -0.0186 0.042 Uiso 1 1 calc R . .
C9 C 0.4387(3) 0.2980(4) 0.0372(3) 0.0384(10) Uani 1 1 d . . .
H9 H 0.5202 0.2753 0.0186 0.046 Uiso 1 1 calc R . .
C8 C 0.3561(3) 0.2189(4) 0.1164(3) 0.0340(9) Uani 1 1 d . . .
H8 H 0.3806 0.1408 0.1515 0.041 Uiso 1 1 calc R . .
C4 C -0.0966(3) 0.4360(3) 0.2606(3) 0.0266(8) Uani 1 1 d . . .
H4A H -0.1568 0.4016 0.2409 0.032 Uiso 1 1 calc R . .
H4B H -0.1217 0.4208 0.3431 0.032 Uiso 1 1 calc R . .
C2 C -0.1304(3) 0.6461(3) 0.2485(3) 0.0301(8) Uani 1 1 d . . .
H2 H -0.1624 0.6332 0.3267 0.036 Uiso 1 1 calc R . .
C11 C 0.2852(3) 0.4451(3) 0.0146(3) 0.0302(8) Uani 1 1 d . . .
H11 H 0.2613 0.5234 -0.0211 0.036 Uiso 1 1 calc R . .
C1 C -0.0546(3) 0.6098(3) 0.0865(3) 0.0209(7) Uani 1 1 d . . .
C17 C 0.0737(3) 0.7957(3) -0.1236(3) 0.0288(8) Uani 1 1 d . . .
H17 H 0.1180 0.7246 -0.1045 0.035 Uiso 1 1 calc R . .
C10 C 0.4026(3) 0.4109(4) -0.0152(3) 0.0377(9) Uani 1 1 d . . .
H10 H 0.4588 0.4654 -0.0721 0.045 Uiso 1 1 calc R . .
C15 C 0.0457(4) 0.9862(4) -0.2564(4) 0.0421(10) Uani 1 1 d . . .
H15 H 0.0697 1.0449 -0.3291 0.051 Uiso 1 1 calc R . .
C14 C -0.0503(4) 1.0055(3) -0.1774(4) 0.0423(10) Uani 1 1 d . . .
H14 H -0.0917 1.0783 -0.1954 0.051 Uiso 1 1 calc R . .
C3 C -0.1105(3) 0.7492(3) 0.1633(3) 0.0314(8) Uani 1 1 d . . .
H3 H -0.1260 0.8239 0.1696 0.038 Uiso 1 1 calc R . .
C16 C 0.1071(4) 0.8814(3) -0.2299(3) 0.0373(9) Uani 1 1 d . . .
H16 H 0.1729 0.8677 -0.2849 0.045 Uiso 1 1 calc R . .
Cl1 Cl 0.2214(2) 0.72873(19) 0.1207(2) 0.0839(8) Uani 0.748(3) 1 d PD A 1
Cl2 Cl 0.3192(2) 0.5252(2) 0.2743(2) 0.0831(7) Uani 0.748(3) 1 d PD A 1
C18 C 0.1871(5) 0.6037(5) 0.2372(5) 0.0711(16) Uani 1 1 d D . .
H18A H 0.1391 0.5530 0.2215 0.085 Uiso 0.748(3) 1 calc PR A 1
H18B H 0.1382 0.6238 0.3021 0.085 Uiso 0.748(3) 1 calc PR A 1
H18C H 0.1056 0.6181 0.2781 0.085 Uiso 0.252(3) 1 calc PR A 2
H18D H 0.1795 0.5764 0.1772 0.085 Uiso 0.252(3) 1 calc PR A 2
O2 O -0.0113(3) 0.7167(3) 0.4579(2) 0.0501(8) Uani 1 1 d G . .
H2A H -0.0826 0.7247 0.4504 0.075 Uiso 1 1 d G . .
H2B H -0.0264 0.7124 0.5263 0.075 Uiso 1 1 d G . .
Cl2A Cl 0.2519(8) 0.5014(7) 0.3256(7) 0.0831(7) Uani 0.252(3) 1 d PD A 2
Cl1A Cl 0.2669(7) 0.7376(6) 0.1726(7) 0.0839(8) Uani 0.252(3) 1 d PD A 2

loop_
_atom_site_aniso_label
_atom_site_aniso_U_11
_atom_site_aniso_U_22
_atom_site_aniso_U_33
_atom_site_aniso_U_23
_atom_site_aniso_U_13
_atom_site_aniso_U_12
Pd1 0.01780(18) 0.01643(18) 0.01639(18) -0.00811(14) -0.00621(13) 0.00244(13)
N1' 0.0236(15) 0.0213(14) 0.0213(14) -0.0084(12) -0.0088(11) 0.0020(11)
N3' 0.0228(14) 0.0218(14) 0.0177(14) -0.0092(11) -0.0075(11) 0.0031(11)
O1' 0.0471(17) 0.0457(17) 0.0435(16) -0.0318(14) -0.0286(13) 0.0296(13)
N2' 0.0244(15) 0.0220(15) 0.0216(15) -0.0084(12) -0.0065(11) -0.0011(11)
C12' 0.0199(17) 0.0226(17) 0.0260(18) -0.0098(14) 0.0009(13) -0.0017(13)
C11' 0.039(2) 0.0237(18) 0.0262(19) -0.0090(15) -0.0105(16) 0.0021(15)
C5' 0.0281(18) 0.0203(17) 0.0226(17) -0.0088(14) -0.0100(14) 0.0032(14)
C13' 0.030(2) 0.032(2) 0.032(2) -0.0156(17) 0.0007(15) -0.0072(15)
C1' 0.0250(17) 0.0209(17) 0.0151(16) -0.0081(13) -0.0049(13) 0.0025(13)
C6' 0.0156(16) 0.0270(18) 0.0209(17) -0.0132(14) -0.0065(12) 0.0062(13)
C4' 0.0295(19) 0.0193(17) 0.0237(18) -0.0081(14) -0.0130(14) 0.0060(14)
C3' 0.0233(18) 0.032(2) 0.0252(18) -0.0081(15) -0.0122(14) 0.0012(14)
C2' 0.0266(19) 0.034(2) 0.032(2) -0.0106(16) -0.0127(15) -0.0045(15)
C7' 0.035(2) 0.0227(18) 0.0269(19) -0.0120(15) -0.0099(15) 0.0016(15)
C17' 0.0259(19) 0.0246(18) 0.0289(19) -0.0086(15) -0.0033(14) -0.0006(14)
C8' 0.052(3) 0.035(2) 0.040(2) -0.0255(19) -0.0208(19) 0.0069(18)
C14' 0.034(2) 0.027(2) 0.047(2) -0.0202(19) 0.0104(18) -0.0060(16)
C9' 0.045(2) 0.048(2) 0.024(2) -0.0201(18) -0.0187(17) 0.0172(19)
C16' 0.032(2) 0.028(2) 0.041(2) -0.0048(17) -0.0091(17) 0.0019(16)
C10' 0.049(2) 0.032(2) 0.0208(19) -0.0049(16) -0.0102(16) 0.0081(17)
C15' 0.033(2) 0.023(2) 0.053(3) -0.0076(18) 0.0010(19) 0.0039(16)
Pd2 0.01815(18) 0.01757(18) 0.01492(18) -0.00733(14) -0.00443(13) 0.00329(13)
O1 0.0358(15) 0.0441(16) 0.0184(13) -0.0046(12) -0.0082(11) 0.0076(12)
N3 0.0196(14) 0.0221(14) 0.0198(14) -0.0079(12) -0.0061(11) 0.0039(11)
N2 0.0244(15) 0.0254(15) 0.0252(15) -0.0135(13) -0.0053(12) 0.0029(12)
N1 0.0216(15) 0.0291(16) 0.0215(15) -0.0135(13) -0.0031(11) 0.0032(12)
C6 0.0211(17) 0.0275(18) 0.0191(17) -0.0111(14) -0.0085(13) 0.0040(13)
C12 0.0264(18) 0.0227(18) 0.0303(19) -0.0116(15) -0.0078(14) -0.0012(14)
C7 0.032(2) 0.0280(19) 0.0232(18) -0.0102(15) -0.0092(14) 0.0044(15)
C5 0.0234(18) 0.0281(18) 0.0197(18) -0.0085(15) -0.0066(13) -0.0001(14)
C13 0.036(2) 0.026(2) 0.048(2) -0.0186(18) -0.0123(18) 0.0069(16)
C9 0.0220(19) 0.058(3) 0.040(2) -0.026(2) -0.0103(17) 0.0135(18)
C8 0.037(2) 0.037(2) 0.032(2) -0.0166(18) -0.0156(17) 0.0173(17)
C4 0.0254(18) 0.0309(19) 0.0195(18) -0.0081(15) -0.0010(14) 0.0021(15)
C2 0.0277(19) 0.041(2) 0.029(2) -0.0234(18) -0.0033(15) 0.0032(16)
C11 0.0273(19) 0.0296(19) 0.031(2) -0.0087(16) -0.0063(15) 0.0022(15)
C1 0.0192(17) 0.0219(17) 0.0241(18) -0.0112(14) -0.0066(13) 0.0031(13)
C17 0.030(2) 0.0232(18) 0.034(2) -0.0102(16) -0.0082(15) 0.0000(14)
C10 0.024(2) 0.050(3) 0.036(2) -0.0162(19) -0.0001(16) -0.0024(17)
C15 0.051(3) 0.031(2) 0.041(2) -0.0036(18) -0.014(2) -0.0093(19)
C14 0.051(3) 0.023(2) 0.053(3) -0.0088(19) -0.022(2) 0.0062(18)
C3 0.034(2) 0.032(2) 0.035(2) -0.0235(18) -0.0035(16) 0.0025(16)
C16 0.037(2) 0.035(2) 0.036(2) -0.0094(18) -0.0041(17) -0.0052(17)
Cl1 0.0635(14) 0.0651(11) 0.0877(18) -0.0051(11) 0.0015(10) 0.0136(10)
Cl2 0.0742(17) 0.0964(16) 0.0836(18) -0.0304(14) -0.0414(13) 0.0277(14)
C18 0.058(3) 0.070(4) 0.088(4) -0.012(3) -0.040(3) -0.014(3)
O2 0.0496(18) 0.066(2) 0.0334(16) -0.0092(16) -0.0146(13) -0.0158(17)
Cl2A 0.0742(17) 0.0964(16) 0.0836(18) -0.0304(14) -0.0414(13) 0.0277(14)
Cl1A 0.0635(14) 0.0651(11) 0.0877(18) -0.0051(11) 0.0015(10) 0.0136(10)

loop_
_atom_type_symbol
_atom_type_description
_atom_type_scat_dispersion_real
_atom_type_scat_dispersion_imag
_atom_type_scat_source
C C 0.0033 0.0016 'International Tables Vol C Tables 4.2.6.8 and 6.1.1.4'
H H 0.0000 0.0000 'International Tables Vol C Tables 4.2.6.8 and 6.1.1.4'
N N 0.0061 0.0033 'International Tables Vol C Tables 4.2.6.8 and 6.1.1.4'
O O 0.0106 0.0060 'International Tables Vol C Tables 4.2.6.8 and 6.1.1.4'
Cl Cl 0.1484 0.1585 'International Tables Vol C Tables 4.2.6.8 and 6.1.1.4'
Pd Pd -0.9988 1.0072 'International Tables Vol C Tables 4.2.6.8 and 6.1.1.4'

loop_
_geom_angle_atom_site_label_1
_geom_angle_atom_site_label_2
_geom_angle_atom_site_label_3
_geom_angle
_geom_angle_site_symmetry_1
_geom_angle_site_symmetry_3
N3' Pd1 N3' 180.0 2_656 .
C1' Pd1 N3' 84.83(12) . 2_656
C1' Pd1 N3' 95.17(12) 2_656 2_656
C1' Pd1 N3' 95.17(12) . .
C1' Pd1 N3' 84.83(12) 2_656 .
C1' Pd1 C1' 179.999(1) . 2_656
C1' N1' C4' 121.2(3) . .
C1' N1' C3' 111.9(3) . .
C3' N1' C4' 126.5(3) . .
C5' N3' Pd1 124.0(2) . .
C5' N3' C6' 117.1(3) . .
C6' N3' Pd1 118.8(2) . .
C1' N2' C12' 124.3(3) . .
C1' N2' C2' 110.6(3) . .
C2' N2' C12' 124.8(3) . .
C13' C12' N2' 120.3(3) . .
C17' C12' N2' 118.9(3) . .
C17' C12' C13' 120.8(3) . .
C6' C11' C10' 120.0(3) . .
N3' C5' C4' 115.1(3) . 2_656
O1' C5' N3' 126.9(3) . .
O1' C5' C4' 118.0(3) . 2_656
C14' C13' C12' 119.1(4) . .
N1' C1' Pd1 119.8(2) . .
N1' C1' N2' 104.4(3) . .
N2' C1' Pd1 135.6(2) . .
C11' C6' N3' 119.7(3) . .
C11' C6' C7' 119.0(3) . .
C7' C6' N3' 121.3(3) . .
N1' C4' C5' 110.1(3) . 2_656
C2' C3' N1' 106.7(3) . .
C3' C2' N2' 106.4(3) . .
C6' C7' C8' 120.3(3) . .
C12' C17' C16' 119.8(4) . .
C9' C8' C7' 120.4(3) . .
C15' C14' C13' 120.0(4) . .
C8' C9' C10' 119.4(3) . .
C15' C16' C17' 119.7(4) . .
C9' C10' C11' 120.8(4) . .
C16' C15' C14' 120.6(4) . .
N3 Pd2 N3 179.999(2) 2_565 .
C1 Pd2 N3 93.94(12) . 2_565
C1 Pd2 N3 86.06(12) 2_565 2_565
C1 Pd2 N3 86.06(12) . .
C1 Pd2 N3 93.94(12) 2_565 .
C1 Pd2 C1 180.0 2_565 .
C6 N3 Pd2 118.6(2) . .
C5 N3 Pd2 121.4(2) . .
C5 N3 C6 119.8(3) . .
C1 N2 C12 125.6(3) . .
C1 N2 C3 110.3(3) . .
C3 N2 C12 124.0(3) . .
C2 N1 C4 125.5(3) . .
C1 N1 C4 122.8(3) . .
C1 N1 C2 111.7(3) . .
C7 C6 N3 122.7(3) . .
C11 C6 N3 118.4(3) . .
C11 C6 C7 118.9(3) . .
C13 C12 N2 119.5(3) . .
C17 C12 N2 120.2(3) . .
C17 C12 C13 120.3(3) . .
C8 C7 C6 120.0(3) . .
O1 C5 N3 126.8(3) . .
O1 C5 C4 116.7(3) . .
N3 C5 C4 116.5(3) . .
C14 C13 C12 119.4(4) . .
C8 C9 C10 119.5(3) . .
C9 C8 C7 120.8(4) . .
N1 C4 C5 113.5(3) . .
C3 C2 N1 106.1(3) . .
C10 C11 C6 120.5(4) . .
N2 C1 Pd2 138.0(2) . .
N1 C1 Pd2 117.3(2) . .
N1 C1 N2 104.6(3) . .
C12 C17 C16 119.2(4) . .
C11 C10 C9 120.3(4) . .
C14 C15 C16 119.8(4) . .
C15 C14 C13 120.7(4) . .
C2 C3 N2 107.2(3) . .
C15 C16 C17 120.5(4) . .
Cl1 C18 Cl2 111.8(3) . .
Cl1 C18 Cl1A 33.3(3) . .
Cl2A C18 Cl1 140.1(5) . .
Cl2A C18 Cl2 29.3(3) . .
Cl2A C18 Cl1A 113.0(5) . .
Cl1A C18 Cl2 90.6(3) . .

loop_
_geom_bond_atom_site_label_1
_geom_bond_atom_site_label_2
_geom_bond_distance
_geom_bond_site_symmetry_2
Pd1 N3' 2.049(3) 2_656
Pd1 N3' 2.049(3) .
Pd1 C1' 2.018(3) 2_656
Pd1 C1' 2.018(3) .
N1' C1' 1.339(4) .
N1' C4' 1.465(4) .
N1' C3' 1.382(4) .
N3' C5' 1.327(4) .
N3' C6' 1.429(4) .
O1' C5' 1.237(4) .
N2' C12' 1.430(4) .
N2' C1' 1.359(4) .
N2' C2' 1.399(4) .
C12' C13' 1.387(5) .
C12' C17' 1.379(5) .
C11' C6' 1.383(5) .
C11' C10' 1.385(5) .
C5' C4' 1.537(4) 2_656
C13' C14' 1.384(6) .
C6' C7' 1.387(5) .
C4' C5' 1.538(4) 2_656
C3' C2' 1.339(5) .
C7' C8' 1.390(5) .
C17' C16' 1.381(5) .
C8' C9' 1.368(6) .
C14' C15' 1.381(6) .
C9' C10' 1.380(6) .
C16' C15' 1.379(6) .
Pd2 N3 2.033(3) 2_565
Pd2 N3 2.033(3) .
Pd2 C1 2.024(3) .
Pd2 C1 2.024(3) 2_565
O1 C5 1.243(4) .
N3 C6 1.427(4) .
N3 C5 1.331(4) .
N2 C12 1.430(5) .
N2 C1 1.358(4) .
N2 C3 1.394(4) .
N1 C4 1.459(4) .
N1 C2 1.391(4) .
N1 C1 1.342(4) .
C6 C7 1.389(5) .
C6 C11 1.386(5) .
C12 C13 1.387(5) .
C12 C17 1.384(5) .
C7 C8 1.382(5) .
C5 C4 1.527(5) .
C13 C14 1.377(6) .
C9 C8 1.371(6) .
C9 C10 1.379(6) .
C2 C3 1.339(5) .
C11 C10 1.379(5) .
C17 C16 1.385(5) .
C15 C14 1.374(6) .
C15 C16 1.376(6) .
Cl1 C18 1.713(6) .
Cl2 C18 1.799(6) .
C18 Cl2A 1.631(8) .
C18 Cl1A 1.788(8) .
